data_7060809
loop_
_publ_author_name
'Zhang, Baoyue'
'Ying, Jun'
'Zhang, Xinyue'
'Wang, Chen'
'Tian, Aixiang'

_publ_section_title
;
 Electrocatalytic, photocatalytic, fluorescence sensing and CO2RR
 properties of a series of homopolymolybdate hybrid coordination polymers
;
_journal_issue 30
_journal_name_full 'New Journal of Chemistry'
_journal_page_first 13340
_journal_page_last 13348
_journal_paper_doi 10.1039/D1NJ02283K
_journal_volume 45
_journal_year 2021
_chemical_formula_moiety 'C16 H22 Cu Mo8 N10 O26'
_chemical_formula_sum 'C16 H22 Cu Mo8 N10 O26'
_chemical_formula_weight 1601.49
_space_group_crystal_system monoclinic
_space_group_IT_number 14
_space_group_name_Hall '-P 2yn'
_space_group_name_H-M_alt 'P 1 21/n 1'
_atom_sites_solution_hydrogens geom
_atom_sites_solution_primary iterative
_audit_creation_date 2020-10-16
_audit_creation_method
;
Olex2 1.3
(compiled 2020.06.28 svn.raecde09e for OlexSys, GUI svn.r6132)
;
_audit_update_record
;
2020-11-17 deposited with the CCDC.	2021-06-22 downloaded from the CCDC.
;
_cell_angle_alpha 90
_cell_angle_beta 94.255(3)
_cell_angle_gamma 90
_cell_formula_units_Z 2
_cell_length_a 10.7823(16)
_cell_length_b 13.188(2)
_cell_length_c 13.277(2)
_cell_measurement_reflns_used 2368
_cell_measurement_temperature 273.15
_cell_measurement_theta_max 25.73
_cell_measurement_theta_min 2.35
_cell_volume 1882.7(5)
_computing_cell_refinement 'SAINT V8.18C (?, 2016)'
_computing_data_reduction 'SAINT V8.18C (?, 2016)'
_computing_molecular_graphics 'Olex2 1.3 (Dolomanov et al., 2009)'
_computing_publication_material 'Olex2 1.3 (Dolomanov et al., 2009)'
_computing_structure_refinement 'SHELXL 2018/3 (Sheldrick, 2015)'
_computing_structure_solution 'olex2.solve 1.3 (Bourhis et al., 2015)'
_diffrn_ambient_temperature 273.15
_diffrn_measured_fraction_theta_full 0.971
_diffrn_measured_fraction_theta_max 0.804
_diffrn_measurement_device_type 'CCD area detector'
_diffrn_measurement_method 'phi and omega scans'
_diffrn_radiation_monochromator graphite
_diffrn_radiation_type MoK\a
_diffrn_radiation_wavelength 0.71073
_diffrn_reflns_av_R_equivalents 0.0639
_diffrn_reflns_av_unetI/netI 0.0738
_diffrn_reflns_Laue_measured_fraction_full 0.971
_diffrn_reflns_Laue_measured_fraction_max 0.804
_diffrn_reflns_limit_h_max 13
_diffrn_reflns_limit_h_min -10
_diffrn_reflns_limit_k_max 14
_diffrn_reflns_limit_k_min -16
_diffrn_reflns_limit_l_max 16
_diffrn_reflns_limit_l_min -16
_diffrn_reflns_number 9939
_diffrn_reflns_point_group_measured_fraction_full 0.971
_diffrn_reflns_point_group_measured_fraction_max 0.804
_diffrn_reflns_theta_full 25.242
_diffrn_reflns_theta_max 27.792
_diffrn_reflns_theta_min 2.180
_diffrn_source_current 30.0
_diffrn_source_power 1.2
_diffrn_source_voltage 40.0
_exptl_absorpt_coefficient_mu 3.231
_exptl_absorpt_correction_T_max 0.616
_exptl_absorpt_correction_T_min 0.565
_exptl_absorpt_correction_type multi-scan
_exptl_absorpt_process_details
;
SADABS-2008/1 (Bruker,2008) was used for absorption correction.
wR2(int) was 0.0561 before and 0.0418 after correction.
The Ratio of minimum to maximum transmission is 0.7868.
The \l/2 correction factor is 0.0015.
;
_exptl_crystal_colour blue
_exptl_crystal_density_diffrn 2.825
_exptl_crystal_description strip
_exptl_crystal_F_000 1522
_exptl_crystal_size_max 0.18
_exptl_crystal_size_mid 0.17
_exptl_crystal_size_min 0.15
_refine_diff_density_max 0.939
_refine_diff_density_min -1.033
_refine_diff_density_rms 0.193
_refine_ls_extinction_method none
_refine_ls_goodness_of_fit_ref 0.987
_refine_ls_hydrogen_treatment constr
_refine_ls_matrix_type full
_refine_ls_number_parameters 277
_refine_ls_number_reflns 3588
_refine_ls_number_restraints 0
_refine_ls_restrained_S_all 0.987
_refine_ls_R_factor_all 0.0856
_refine_ls_R_factor_gt 0.0414
_refine_ls_shift/su_max 0.001
_refine_ls_shift/su_mean 0.000
_refine_ls_structure_factor_coef Fsqd
_refine_ls_weighting_details 'w=1/[\s^2^(Fo^2^)+(0.0484P)^2^] where P=(Fo^2^+2Fc^2^)/3'
_refine_ls_weighting_scheme calc
_refine_ls_wR_factor_gt 0.0867
_refine_ls_wR_factor_ref 0.1045
_reflns_Friedel_coverage 0.000
_reflns_number_gt 2370
_reflns_number_total 3588
_reflns_threshold_expression 'I > 2\s(I)'
_cod_data_source_file d1nj02283k2.cif
_cod_data_source_block 1
_cod_depositor_comments 'Adding full bibliography for 7060809--7060812.cif.'
_cod_original_cell_volume 1882.8(5)
_cod_database_code 7060809
_shelx_shelxl_version_number 2018/3
_shelx_space_group_comment
;
The symmetry employed for this shelxl refinement is uniquely defined
by the following loop, which should always be used as a source of
symmetry information in preference to the above space-group names.
They are only intended as comments.
;
_olex2_refinement_description
;
1. Fixed Uiso
 At 1.2 times of:
  All C(H) groups, All C(H,H) groups
2.a Secondary CH2 refined with riding coordinates:
 C3(H3a,H3b), C5(H5a,H5b), C4(H4a,H4b)
2.b Aromatic/amide H refined with riding coordinates:
 C1(H1), C2(H2), C6(H6), C8(H8), C7(H7)
;
_olex2_submission_special_instructions 'No special instructions were received'

loop_
_space_group_symop_operation_xyz
'x, y, z'
'-x+1/2, y+1/2, -z+1/2'
'-x, -y, -z'
'x-1/2, -y-1/2, z-1/2'

loop_
_atom_site_label
_atom_site_type_symbol
_atom_site_fract_x
_atom_site_fract_y
_atom_site_fract_z
_atom_site_U_iso_or_equiv
_atom_site_adp_type
_atom_site_occupancy
_atom_site_site_symmetry_order
_atom_site_calc_flag
_atom_site_refinement_flags_posn
_atom_site_refinement_flags_adp
_atom_site_refinement_flags_occupancy
_atom_site_disorder_assembly
_atom_site_disorder_group
Mo3 Mo 0.36849(7) 0.51977(5) 0.27173(5) 0.0265(2) Uani 1 1 d . . . . .
Mo2 Mo 0.31701(7) 0.34011(6) 0.05383(5) 0.0284(2) Uani 1 1 d . . . . .
Mo1 Mo 0.41342(7) 0.55097(5) -0.09263(5) 0.0253(2) Uani 1 1 d . . . . .
Mo4 Mo 0.47943(8) 0.29691(6) -0.15791(6) 0.0301(2) Uani 1 1 d . . . . .
Cu1 Cu 0.500000 0.500000 0.500000 0.0319(4) Uani 1 2 d S . P . .
O11 O 0.4360(5) 0.4577(4) -0.1986(4) 0.0266(14) Uani 1 1 d . . . . .
O13 O 0.5026(5) 0.6033(4) 0.0163(4) 0.0260(14) Uani 1 1 d . . . . .
O4 O 0.3927(5) 0.4287(4) 0.1539(4) 0.0279(14) Uani 1 1 d . . . . .
O2 O 0.3552(5) 0.6389(4) 0.2048(4) 0.0314(15) Uani 1 1 d . . . . .
O8 O 0.3188(6) 0.2976(4) -0.0838(4) 0.0339(15) Uani 1 1 d . . . . .
O7 O 0.2852(5) 0.4994(4) -0.0249(4) 0.0310(15) Uani 1 1 d . . . . .
O1 O 0.4302(6) 0.5588(4) 0.3851(4) 0.0348(16) Uani 1 1 d . . . . .
O3 O 0.2189(6) 0.4911(5) 0.3054(4) 0.0377(16) Uani 1 1 d . . . . .
O5 O 0.3632(6) 0.2297(4) 0.1046(4) 0.0392(17) Uani 1 1 d . . . . .
O12 O 0.3585(6) 0.6550(4) -0.1483(5) 0.0379(16) Uani 1 1 d . . . . .
O6 O 0.1639(6) 0.3492(5) 0.0907(4) 0.0396(16) Uani 1 1 d . . . . .
O10 O 0.4370(6) 0.2534(5) -0.2693(4) 0.0420(17) Uani 1 1 d . . . . .
O9 O 0.5477(6) 0.1968(5) -0.1028(5) 0.0448(18) Uani 1 1 d . . . . .
N3 N 0.5548(7) 0.7885(5) 0.5947(5) 0.0315(18) Uani 1 1 d . . . . .
N2 N 0.5799(7) 0.6343(5) 0.6514(5) 0.035(2) Uani 1 1 d . . . . .
N4 N 0.3364(7) 0.9424(5) 0.8289(5) 0.0354(19) Uani 1 1 d . . . . .
N1 N 0.5356(7) 0.6291(6) 0.5566(5) 0.037(2) Uani 1 1 d . . . . .
N5 N 0.3438(8) 0.9558(7) 0.9889(6) 0.052(2) Uani 1 1 d . . . . .
C1 C 0.5218(9) 0.7216(7) 0.5245(7) 0.035(2) Uani 1 1 d . . . . .
H1 H 0.491923 0.738569 0.459148 0.042 Uiso 1 1 calc R U . . .
C2 C 0.5917(9) 0.7318(7) 0.6712(7) 0.037(2) Uani 1 1 d . . . . .
H2 H 0.622987 0.757330 0.733285 0.045 Uiso 1 1 calc R U . . .
C3 C 0.5438(10) 0.9001(6) 0.5884(7) 0.045(3) Uani 1 1 d . . . . .
H3A H 0.487663 0.918420 0.530757 0.054 Uiso 1 1 calc R U . . .
H3B H 0.624531 0.929473 0.578931 0.054 Uiso 1 1 calc R U . . .
C6 C 0.2950(10) 1.0365(7) 0.8545(8) 0.047(3) Uani 1 1 d . . . . .
H6 H 0.268636 1.086929 0.808850 0.056 Uiso 1 1 calc R U . . .
C5 C 0.3662(9) 0.9030(8) 0.7259(6) 0.041(2) Uani 1 1 d . . . . .
H5A H 0.298968 0.922032 0.676999 0.049 Uiso 1 1 calc R U . . .
H5B H 0.368849 0.829568 0.728570 0.049 Uiso 1 1 calc R U . . .
C8 C 0.2983(10) 1.0450(7) 0.9555(7) 0.046(3) Uani 1 1 d . . . . .
H8 H 0.274605 1.100108 0.993375 0.055 Uiso 1 1 calc R U . . .
C7 C 0.3679(10) 0.8938(8) 0.9113(7) 0.048(3) Uani 1 1 d . . . . .
H7 H 0.400927 0.828664 0.916435 0.057 Uiso 1 1 calc R U . . .
C4 C 0.4935(10) 0.9426(8) 0.6867(8) 0.051(3) Uani 1 1 d . . . . .
H4A H 0.485582 1.015460 0.678216 0.061 Uiso 1 1 calc R U . . .
H4B H 0.557595 0.931467 0.740777 0.061 Uiso 1 1 calc R U . . .

loop_
_atom_site_aniso_label
_atom_site_aniso_U_11
_atom_site_aniso_U_22
_atom_site_aniso_U_33
_atom_site_aniso_U_23
_atom_site_aniso_U_13
_atom_site_aniso_U_12
Mo3 0.0301(4) 0.0249(4) 0.0226(4) -0.0001(3) -0.0096(3) 0.0034(3)
Mo2 0.0318(5) 0.0236(4) 0.0282(4) -0.0018(3) -0.0081(3) -0.0049(3)
Mo1 0.0276(4) 0.0210(4) 0.0257(4) -0.0020(3) -0.0093(3) 0.0026(3)
Mo4 0.0400(5) 0.0209(4) 0.0278(4) -0.0013(3) -0.0081(4) 0.0024(4)
Cu1 0.0407(10) 0.0253(8) 0.0269(8) -0.0008(6) -0.0177(7) 0.0028(7)
O11 0.025(3) 0.023(3) 0.029(3) -0.003(2) -0.014(3) 0.000(2)
O13 0.031(3) 0.021(3) 0.024(3) -0.002(2) -0.010(3) -0.003(2)
O4 0.031(3) 0.026(3) 0.025(3) -0.002(2) -0.011(3) -0.002(3)
O2 0.034(4) 0.031(3) 0.027(3) 0.003(3) -0.011(3) 0.012(3)
O8 0.039(4) 0.022(3) 0.039(4) -0.001(3) -0.014(3) -0.004(3)
O7 0.030(3) 0.035(4) 0.026(3) -0.006(3) -0.010(3) 0.004(3)
O1 0.045(4) 0.025(3) 0.032(3) 0.001(3) -0.018(3) 0.002(3)
O3 0.038(4) 0.045(4) 0.028(3) 0.001(3) -0.009(3) 0.006(3)
O5 0.059(5) 0.023(3) 0.033(3) 0.001(3) -0.013(3) 0.000(3)
O12 0.040(4) 0.030(3) 0.041(4) 0.005(3) -0.016(3) 0.007(3)
O6 0.039(4) 0.051(4) 0.028(3) -0.008(3) -0.001(3) -0.008(3)
O10 0.060(5) 0.037(4) 0.028(3) -0.011(3) -0.009(3) 0.000(3)
O9 0.058(5) 0.026(4) 0.048(4) 0.002(3) -0.011(3) 0.014(3)
N3 0.037(5) 0.021(4) 0.035(4) 0.000(3) -0.009(4) 0.003(3)
N2 0.049(5) 0.025(4) 0.028(4) -0.002(3) -0.021(4) 0.007(3)
N4 0.041(5) 0.027(4) 0.036(4) -0.007(3) -0.012(4) 0.002(4)
N1 0.048(5) 0.031(4) 0.029(4) 0.002(3) -0.019(4) 0.008(4)
N5 0.061(6) 0.044(5) 0.048(5) -0.001(4) -0.020(5) 0.004(5)
C1 0.041(6) 0.029(5) 0.032(5) 0.003(4) -0.006(4) 0.002(4)
C2 0.043(6) 0.030(5) 0.035(5) 0.000(4) -0.015(5) -0.006(4)
C3 0.062(7) 0.013(5) 0.060(6) -0.001(4) -0.003(6) -0.002(4)
C6 0.059(7) 0.030(6) 0.049(6) 0.005(5) -0.002(5) 0.010(5)
C5 0.045(6) 0.043(6) 0.033(5) 0.000(4) -0.009(4) 0.004(5)
C8 0.061(7) 0.032(6) 0.043(6) -0.011(5) 0.000(5) -0.007(5)
C7 0.061(7) 0.038(6) 0.041(6) 0.002(5) -0.012(5) 0.003(5)
C4 0.053(7) 0.040(6) 0.056(7) -0.002(5) -0.013(5) -0.007(5)

loop_
_atom_type_symbol
_atom_type_description
_atom_type_scat_dispersion_real
_atom_type_scat_dispersion_imag
_atom_type_scat_source
C C 0.0033 0.0016 'International Tables Vol C Tables 4.2.6.8 and 6.1.1.4'
H H 0.0000 0.0000 'International Tables Vol C Tables 4.2.6.8 and 6.1.1.4'
Cu Cu 0.3201 1.2651 'International Tables Vol C Tables 4.2.6.8 and 6.1.1.4'
Mo Mo -1.6832 0.6857 'International Tables Vol C Tables 4.2.6.8 and 6.1.1.4'
N N 0.0061 0.0033 'International Tables Vol C Tables 4.2.6.8 and 6.1.1.4'
O O 0.0106 0.0060 'International Tables Vol C Tables 4.2.6.8 and 6.1.1.4'

loop_
_geom_angle_atom_site_label_1
_geom_angle_atom_site_label_2
_geom_angle_atom_site_label_3
_geom_angle
_geom_angle_site_symmetry_1
_geom_angle_site_symmetry_3
_geom_angle_publ_flag
O4 Mo3 O11 65.8(2) . 3_665 ?
O4 Mo3 N2 77.2(2) . 3_666 ?
O2 Mo3 O11 74.6(2) . 3_665 ?
O2 Mo3 O4 98.5(2) . . ?
O2 Mo3 N2 170.1(3) . 3_666 ?
O1 Mo3 O11 91.3(2) . 3_665 ?
O1 Mo3 O4 144.7(3) . . ?
O1 Mo3 O2 100.7(3) . . ?
O1 Mo3 O3 98.5(3) . . ?
O1 Mo3 N2 78.9(2) . 3_666 ?
O3 Mo3 O11 169.8(2) . 3_665 ?
O3 Mo3 O4 104.3(3) . . ?
O3 Mo3 O2 105.9(3) . . ?
O3 Mo3 N2 83.9(3) . 3_666 ?
N2 Mo3 O11 95.6(2) 3_666 3_665 ?
O13 Mo2 O7 68.74(19) 3_665 . ?
O4 Mo2 O13 75.9(2) . 3_665 ?
O4 Mo2 O8 144.2(3) . . ?
O4 Mo2 O7 78.7(2) . . ?
O8 Mo2 O13 69.2(2) . 3_665 ?
O8 Mo2 O7 81.3(2) . . ?
O5 Mo2 O13 102.0(3) . 3_665 ?
O5 Mo2 O4 98.8(2) . . ?
O5 Mo2 O8 96.1(3) . . ?
O5 Mo2 O7 170.7(3) . . ?
O5 Mo2 O6 101.8(3) . . ?
O6 Mo2 O13 155.9(3) . 3_665 ?
O6 Mo2 O4 97.2(3) . . ?
O6 Mo2 O8 111.2(3) . . ?
O6 Mo2 O7 87.4(3) . . ?
O11 Mo1 O13 72.6(2) . 3_665 ?
O11 Mo1 O4 69.2(2) . 3_665 ?
O13 Mo1 O11 138.5(2) . . ?
O13 Mo1 O13 80.0(2) . 3_665 ?
O13 Mo1 O4 78.3(2) . 3_665 ?
O13 Mo1 O7 97.1(2) . . ?
O4 Mo1 O13 85.69(19) 3_665 3_665 ?
O7 Mo1 O11 105.4(2) . . ?
O7 Mo1 O13 75.8(2) . 3_665 ?
O7 Mo1 O4 161.5(2) . 3_665 ?
O12 Mo1 O11 105.5(3) . . ?
O12 Mo1 O13 178.0(3) . 3_665 ?
O12 Mo1 O13 101.1(3) . . ?
O12 Mo1 O4 92.8(3) . 3_665 ?
O12 Mo1 O7 105.6(3) . . ?
O11 Mo4 O13 69.88(19) . 3_665 ?
O2 Mo4 O11 73.4(2) 3_665 . ?
O2 Mo4 O13 89.4(2) 3_665 3_665 ?
O8 Mo4 O11 86.7(2) . . ?
O8 Mo4 O13 68.1(2) . 3_665 ?
O8 Mo4 O2 154.3(2) . 3_665 ?
O10 Mo4 O11 94.3(3) . . ?
O10 Mo4 O13 162.4(3) . 3_665 ?
O10 Mo4 O2 93.5(3) . 3_665 ?
O10 Mo4 O8 104.4(3) . . ?
O10 Mo4 O9 101.9(3) . . ?
O9 Mo4 O11 160.8(2) . . ?
O9 Mo4 O13 95.1(3) . 3_665 ?
O9 Mo4 O2 95.3(3) . 3_665 ?
O9 Mo4 O8 98.9(3) . . ?
O1 Cu1 O1 180.0 . 3_666 ?
O1 Cu1 N1 90.5(3) 3_666 3_666 ?
O1 Cu1 N1 89.5(3) . 3_666 ?
O1 Cu1 N1 90.5(3) . . ?
O1 Cu1 N1 89.5(3) 3_666 . ?
N1 Cu1 N1 180.0 . 3_666 ?
Mo1 O11 Mo3 112.6(2) . 3_665 ?
Mo1 O11 Mo4 118.2(3) . . ?
Mo4 O11 Mo3 92.3(2) . 3_665 ?
Mo2 O13 Mo1 98.0(2) 3_665 3_665 ?
Mo1 O13 Mo2 102.2(2) . 3_665 ?
Mo1 O13 Mo1 100.0(2) . 3_665 ?
Mo1 O13 Mo4 151.7(3) . 3_665 ?
Mo4 O13 Mo2 96.96(19) 3_665 3_665 ?
Mo4 O13 Mo1 97.66(18) 3_665 3_665 ?
Mo3 O4 Mo1 112.2(2) . 3_665 ?
Mo2 O4 Mo3 146.8(3) . . ?
Mo2 O4 Mo1 100.2(2) . 3_665 ?
Mo3 O2 Mo4 117.2(3) . 3_665 ?
Mo2 O8 Mo4 121.8(3) . . ?
Mo1 O7 Mo2 117.2(3) . . ?
Mo3 O1 Cu1 136.9(3) . . ?
C1 N3 C3 127.8(7) . . ?
C2 N3 C1 102.6(8) . . ?
C2 N3 C3 129.5(8) . . ?
N1 N2 Mo3 115.7(5) . 3_666 ?
N1 N2 C2 105.4(7) . . ?
C2 N2 Mo3 138.6(5) . 3_666 ?
C6 N4 C5 128.9(8) . . ?
C7 N4 C6 108.0(8) . . ?
C7 N4 C5 122.2(8) . . ?
N2 N1 Cu1 118.4(5) . . ?
C1 N1 Cu1 134.6(6) . . ?
C1 N1 N2 106.9(7) . . ?
C8 N5 C7 111.4(8) . . ?
N3 C1 H1 123.8 . . ?
N1 C1 N3 112.4(8) . . ?
N1 C1 H1 123.8 . . ?
N3 C2 N2 112.7(8) . . ?
N3 C2 H2 123.6 . . ?
N2 C2 H2 123.6 . . ?
N3 C3 H3A 109.6 . . ?
N3 C3 H3B 109.6 . . ?
N3 C3 C4 110.1(8) . . ?
H3A C3 H3B 108.2 . . ?
C4 C3 H3A 109.6 . . ?
C4 C3 H3B 109.6 . . ?
N4 C6 H6 125.1 . . ?
C8 C6 N4 109.8(9) . . ?
C8 C6 H6 125.1 . . ?
N4 C5 H5A 108.4 . . ?
N4 C5 H5B 108.4 . . ?
N4 C5 C4 115.3(7) . . ?
H5A C5 H5B 107.5 . . ?
C4 C5 H5A 108.4 . . ?
C4 C5 H5B 108.4 . . ?
N5 C8 C6 103.8(9) . . ?
N5 C8 H8 128.1 . . ?
C6 C8 H8 128.1 . . ?
N4 C7 N5 106.9(9) . . ?
N4 C7 H7 126.6 . . ?
N5 C7 H7 126.6 . . ?
C3 C4 C5 121.2(8) . . ?
C3 C4 H4A 107.0 . . ?
C3 C4 H4B 107.0 . . ?
C5 C4 H4A 107.0 . . ?
C5 C4 H4B 107.0 . . ?
H4A C4 H4B 106.8 . . ?

loop_
_geom_bond_atom_site_label_1
_geom_bond_atom_site_label_2
_geom_bond_distance
_geom_bond_site_symmetry_2
_geom_bond_publ_flag
Mo3 O11 2.404(6) 3_665 ?
Mo3 O4 2.004(5) . ?
Mo3 O2 1.806(5) . ?
Mo3 O1 1.680(5) . ?
Mo3 O3 1.747(7) . ?
Mo3 N2 2.323(7) 3_666 ?
Mo2 O13 2.340(6) 3_665 ?
Mo2 O4 1.907(5) . ?
Mo2 O8 1.913(6) . ?
Mo2 O7 2.361(6) . ?
Mo2 O5 1.665(6) . ?
Mo2 O6 1.761(7) . ?
Mo1 O11 1.898(5) . ?
Mo1 O13 1.813(5) . ?
Mo1 O13 2.418(5) 3_665 ?
Mo1 O4 2.314(6) 3_665 ?
Mo1 O7 1.835(6) . ?
Mo1 O12 1.647(6) . ?
Mo4 O11 2.230(5) . ?
Mo4 O13 2.291(5) 3_665 ?
Mo4 O2 2.108(6) 3_665 ?
Mo4 O8 2.055(7) . ?
Mo4 O10 1.621(5) . ?
Mo4 O9 1.655(6) . ?
Cu1 O1 1.823(5) 3_666 ?
Cu1 O1 1.823(5) . ?
Cu1 N1 1.889(7) . ?
Cu1 N1 1.889(7) 3_666 ?
N3 C1 1.314(10) . ?
N3 C2 1.300(10) . ?
N3 C3 1.477(11) . ?
N2 N1 1.315(9) . ?
N2 C2 1.317(11) . ?
N4 C6 1.370(11) . ?
N4 C5 1.519(11) . ?
N4 C7 1.292(11) . ?
N1 C1 1.297(11) . ?
N5 C8 1.338(12) . ?
N5 C7 1.356(12) . ?
C1 H1 0.9300 . ?
C2 H2 0.9300 . ?
C3 H3A 0.9700 . ?
C3 H3B 0.9700 . ?
C3 C4 1.556(14) . ?
C6 H6 0.9300 . ?
C6 C8 1.344(13) . ?
C5 H5A 0.9700 . ?
C5 H5B 0.9700 . ?
C5 C4 1.591(14) . ?
C8 H8 0.9300 . ?
C7 H7 0.9300 . ?
C4 H4A 0.9700 . ?
C4 H4B 0.9700 . ?

loop_
_geom_torsion_atom_site_label_1
_geom_torsion_atom_site_label_2
_geom_torsion_atom_site_label_3
_geom_torsion_atom_site_label_4
_geom_torsion
_geom_torsion_site_symmetry_1
_geom_torsion_site_symmetry_2
_geom_torsion_site_symmetry_3
_geom_torsion_site_symmetry_4
_geom_torsion_publ_flag
Mo3 N2 N1 Cu1 7.7(9) 3_666 . . . ?
Mo3 N2 N1 C1 -175.0(6) 3_666 . . . ?
Mo3 N2 C2 N3 173.7(7) 3_666 . . . ?
Cu1 N1 C1 N3 176.4(7) . . . . ?
O11 Mo3 O2 Mo4 -13.7(2) 3_665 . . 3_665 ?
O11 Mo3 O1 Cu1 -94.5(5) 3_665 . . . ?
O11 Mo1 O13 Mo2 51.6(4) . . . 3_665 ?
O11 Mo1 O13 Mo1 -48.9(4) . . . 3_665 ?
O11 Mo1 O13 Mo4 -176.8(5) . . . 3_665 ?
O11 Mo1 O7 Mo2 62.8(3) . . . . ?
O13 Mo1 O11 Mo3 -43.9(5) . . . 3_665 ?
O13 Mo1 O11 Mo3 -94.9(2) 3_665 . . 3_665 ?
O13 Mo1 O11 Mo4 62.0(5) . . . . ?
O13 Mo1 O11 Mo4 10.9(2) 3_665 . . . ?
O13 Mo1 O13 Mo2 100.5(3) 3_665 . . 3_665 ?
O13 Mo1 O13 Mo1 0.000(2) 3_665 . . 3_665 ?
O13 Mo1 O13 Mo4 -127.9(7) 3_665 . . 3_665 ?
O13 Mo1 O7 Mo2 -4.3(2) 3_665 . . . ?
O13 Mo1 O7 Mo2 -82.0(3) . . . . ?
O4 Mo3 O2 Mo4 -75.6(3) . . . 3_665 ?
O4 Mo3 O1 Cu1 -47.2(8) . . . . ?
O4 Mo1 O11 Mo3 -2.92(19) 3_665 . . 3_665 ?
O4 Mo1 O11 Mo4 102.9(3) 3_665 . . . ?
O4 Mo1 O13 Mo2 12.86(19) 3_665 . . 3_665 ?
O4 Mo1 O13 Mo1 -87.6(2) 3_665 . . 3_665 ?
O4 Mo1 O13 Mo4 144.4(7) 3_665 . . 3_665 ?
O4 Mo1 O7 Mo2 -7.7(8) 3_665 . . . ?
O2 Mo3 O1 Cu1 -169.1(5) . . . . ?
O7 Mo1 O11 Mo3 -164.3(2) . . . 3_665 ?
O7 Mo1 O11 Mo4 -58.5(3) . . . . ?
O7 Mo1 O13 Mo2 174.7(2) . . . 3_665 ?
O7 Mo1 O13 Mo1 74.2(3) . . . 3_665 ?
O7 Mo1 O13 Mo4 -53.7(7) . . . 3_665 ?
O1 Mo3 O2 Mo4 74.7(4) . . . 3_665 ?
O1 Cu1 N1 N2 -6.7(7) 3_666 . . . ?
O1 Cu1 N1 N2 173.3(7) . . . . ?
O1 Cu1 N1 C1 176.9(10) 3_666 . . . ?
O1 Cu1 N1 C1 -3.1(10) . . . . ?
O3 Mo3 O2 Mo4 176.9(3) . . . 3_665 ?
O3 Mo3 O1 Cu1 82.9(6) . . . . ?
O12 Mo1 O11 Mo3 84.2(3) . . . 3_665 ?
O12 Mo1 O11 Mo4 -170.0(3) . . . . ?
O12 Mo1 O13 Mo2 -77.8(3) . . . 3_665 ?
O12 Mo1 O13 Mo1 -178.3(3) . . . 3_665 ?
O12 Mo1 O13 Mo4 53.8(7) . . . 3_665 ?
O12 Mo1 O7 Mo2 174.3(3) . . . . ?
N3 C3 C4 C5 -55.4(12) . . . . ?
N2 Mo3 O1 Cu1 0.9(5) 3_666 . . . ?
N2 N1 C1 N3 -0.3(11) . . . . ?
N4 C6 C8 N5 0.9(12) . . . . ?
N4 C5 C4 C3 173.3(8) . . . . ?
N1 Cu1 O1 Mo3 -3.9(6) 3_666 . . . ?
N1 Cu1 O1 Mo3 176.1(6) . . . . ?
N1 N2 C2 N3 1.3(11) . . . . ?
C1 N3 C2 N2 -1.4(11) . . . . ?
C1 N3 C3 C4 136.1(10) . . . . ?
C2 N3 C1 N1 1.1(11) . . . . ?
C2 N3 C3 C4 -39.3(14) . . . . ?
C2 N2 N1 Cu1 -177.9(7) . . . . ?
C2 N2 N1 C1 -0.6(11) . . . . ?
C3 N3 C1 N1 -175.3(9) . . . . ?
C3 N3 C2 N2 174.8(9) . . . . ?
C6 N4 C5 C4 75.2(12) . . . . ?
C6 N4 C7 N5 1.5(12) . . . . ?
C5 N4 C6 C8 -170.6(9) . . . . ?
C5 N4 C7 N5 171.4(8) . . . . ?
C8 N5 C7 N4 -1.0(13) . . . . ?
C7 N4 C6 C8 -1.6(12) . . . . ?
C7 N4 C5 C4 -92.5(11) . . . . ?
C7 N5 C8 C6 0.0(13) . . . . ?
